data_4511686
loop_
_publ_author_name
'Santos, Ol\'impia M. M.'
'Silva, Douglas M.'
'Martins, Felipe T.'
'Legendre, Alexandre O.'
'Azarias, Lilian C.'
'Rosa, Iara M. L.'
'Neves, Person P.'
'de Araujo, Magali B.'
'Doriguetto, Antonio C.'

_publ_section_title
;
 Protonation Pattern, Tautomerism, Conformerism, and Physicochemical
 Analysis in New Crystal Forms of the Antibiotic Doxycycline
;
_journal_issue 8
_journal_name_full 'Crystal Growth &amp; Design'
_journal_page_first 3711
_journal_paper_doi 10.1021/cg500877z
_journal_volume 14
_journal_year 2014
_chemical_absolute_configuration ad
_chemical_compound_source 'synthesis as described'
_chemical_formula_moiety 'C22 H25 N2 O8 1+,2(H2 O1),Cl1 1-)'
_chemical_formula_sum 'C22 H29 Cl N2 O10'
_chemical_formula_weight 516.92
_chemical_name_common 'doxycycline chloride salt dihydrate'
_chemical_name_systematic
;
2-Naphthacenecarboxamide, 4-(dimethylamino)-1,4,4a,5,5a,6,11,12a-
octahydro-3,5,10,12,12a-pentahydroxy-6-methyl-1,11-dioxo-,
monohydrochloride, dihydrate, (4S,4aR,5S,5aR,6R,12aS)- (9CI)
;
_space_group_crystal_system orthorhombic
_space_group_IT_number 19
_space_group_name_Hall 'P 2ac 2ab'
_space_group_name_H-M_alt 'P 21 21 21'
_symmetry_space_group_name_Hall 'P 2ac 2ab'
_symmetry_space_group_name_H-M 'P 21 21 21'
_atom_sites_solution_hydrogens mixed
_atom_sites_solution_primary direct
_atom_sites_solution_secondary difmap
_audit_creation_date 2013-11-25T20:29:45-00:00
_audit_creation_method 'WinGX routine CIF_UPDATE'
_cell_angle_alpha 90
_cell_angle_beta 90
_cell_angle_gamma 90
_cell_formula_units_Z 4
_cell_length_a 11.0979(1)
_cell_length_b 12.7557(1)
_cell_length_c 16.8829(2)
_cell_measurement_reflns_used 19351
_cell_measurement_temperature 293(2)
_cell_measurement_theta_max 62.4063
_cell_measurement_theta_min 2.615
_cell_measurement_wavelength 1.5418
_cell_volume 2389.97(4)
_computing_cell_refinement
;
        CrysAlisPro, Oxford Diffraction Ltd.,
        Version 1.171.33.55 (release 05-01-2010 CrysAlis171 .NET)
        (compiled Jan  5 2010,16:28:46)
;
_computing_data_collection
;
        CrysAlisPro, Oxford Diffraction Ltd.,
        Version 1.171.33.55 (release 05-01-2010 CrysAlis171 .NET)
        (compiled Jan  5 2010,16:28:46)
;
_computing_data_reduction
;
        CrysAlisPro, Oxford Diffraction Ltd.,
        Version 1.171.33.55 (release 05-01-2010 CrysAlis171 .NET)
        (compiled Jan  5 2010,16:28:46)
;
_computing_molecular_graphics 'Ortep-3 for Windows (Farrugia, 1997); Mercury (Bruno et al. 2002)'
_computing_publication_material 'WinGX publication routines (Farrugia, 1999); enCIFer (Allen et al., 2004)'
_computing_structure_refinement 'SHELXL-2013 (Sheldrick, 2013)'
_diffrn_ambient_temperature 293(2)
_diffrn_detector_area_resol_mean 10.4186
_diffrn_measured_fraction_theta_full 0.994
_diffrn_measured_fraction_theta_max 0.994
_diffrn_measurement_device_type 'Xcalibur, Atlas, Gemini ultra'
_diffrn_measurement_method '\w scans'
_diffrn_orient_matrix_UB_11 0.1213705000
_diffrn_orient_matrix_UB_12 0.0006380000
_diffrn_orient_matrix_UB_13 -0.0442570000
_diffrn_orient_matrix_UB_21 0.0103227000
_diffrn_orient_matrix_UB_22 0.1191851000
_diffrn_orient_matrix_UB_23 0.0131982000
_diffrn_orient_matrix_UB_31 0.0665355000
_diffrn_orient_matrix_UB_32 -0.0196414000
_diffrn_orient_matrix_UB_33 0.0786971000
_diffrn_radiation_monochromator mirror
_diffrn_radiation_type CuK\a
_diffrn_radiation_wavelength 1.5418
_diffrn_reflns_av_R_equivalents 0.0331
_diffrn_reflns_av_sigmaI/netI 0.0139
_diffrn_reflns_Laue_measured_fraction_full 0.994
_diffrn_reflns_Laue_measured_fraction_max 0.994
_diffrn_reflns_limit_h_max 12
_diffrn_reflns_limit_h_min -12
_diffrn_reflns_limit_k_max 14
_diffrn_reflns_limit_k_min -14
_diffrn_reflns_limit_l_max 19
_diffrn_reflns_limit_l_min -19
_diffrn_reflns_number 34212
_diffrn_reflns_point_group_measured_fraction_full 0.992
_diffrn_reflns_point_group_measured_fraction_max 0.992
_diffrn_reflns_theta_full 62.500
_diffrn_reflns_theta_max 62.494
_diffrn_reflns_theta_min 4.344
_exptl_absorpt_coefficient_mu 1.945
_exptl_absorpt_correction_T_max 1.00000
_exptl_absorpt_correction_T_min 0.90868
_exptl_absorpt_correction_type multi-scan
_exptl_absorpt_process_details
;
        CrysAlisPro, Oxford Diffraction Ltd.,
        Version 1.171.33.55 (release 05-01-2010 CrysAlis171 .NET)
        (compiled Jan  5 2010,16:28:46)
        Empirical absorption correction using spherical harmonics,
 implemented in SCALE3 ABSPACK scaling algorithm.
;
_exptl_crystal_colour colorless
_exptl_crystal_density_diffrn 1.437
_exptl_crystal_density_method 'not measured'
_exptl_crystal_description prism
_exptl_crystal_F_000 1088
_exptl_crystal_size_max 0.25
_exptl_crystal_size_mid 0.20
_exptl_crystal_size_min 0.10
_refine_diff_density_max 0.138
_refine_diff_density_min -0.182
_refine_diff_density_rms 0.048
_refine_ls_abs_structure_details
;
 Flack x determined using 1474 quotients [(I+)-(I-)]/[(I+)+(I-)]
 (Parsons and Flack (2004), Acta Cryst. A60, s61).
;
_refine_ls_abs_structure_Flack -0.002(5)
_refine_ls_extinction_method none
_refine_ls_goodness_of_fit_ref 1.050
_refine_ls_hydrogen_treatment constr
_refine_ls_matrix_type full
_refine_ls_number_parameters 327
_refine_ls_number_reflns 3799
_refine_ls_number_restraints 0
_refine_ls_restrained_S_all 1.050
_refine_ls_R_factor_all 0.0314
_refine_ls_R_factor_gt 0.0282
_refine_ls_shift/su_max 0.000
_refine_ls_shift/su_mean 0.000
_refine_ls_structure_factor_coef Fsqd
_refine_ls_weighting_details 'w=1/[\s^2^(Fo^2^)+(0.0415P)^2^+0.4359P] where P=(Fo^2^+2Fc^2^)/3'
_refine_ls_weighting_scheme calc
_refine_ls_wR_factor_gt 0.0700
_refine_ls_wR_factor_ref 0.0721
_reflns_Friedel_coverage 0.748
_reflns_Friedel_fraction_full 0.990
_reflns_Friedel_fraction_max 0.990
_reflns_number_gt 3544
_reflns_number_total 3799
_reflns_threshold_expression 'I > 2\s(I)'
_cod_data_source_file cg500877z_si_001.cif
_cod_data_source_block doxi_hcl_cu
_cod_depositor_comments 'Adding full bibliography for 4511685--4511687.cif.'
_cod_database_code 4511686

loop_
_space_group_symop_operation_xyz
'x, y, z'
'-x+1/2, -y, z+1/2'
'x+1/2, -y+1/2, -z'
'-x, y+1/2, -z+1/2'

loop_
_atom_site_label
_atom_site_type_symbol
_atom_site_fract_x
_atom_site_fract_y
_atom_site_fract_z
_atom_site_U_iso_or_equiv
_atom_site_adp_type
_atom_site_occupancy
_atom_site_site_symmetry_order
_atom_site_calc_flag
_atom_site_refinement_flags_posn
_atom_site_refinement_flags_adp
C1 C 0.0849(2) 0.6833(2) 0.6213(2) 0.0494(7) Uani 1 1 d . .
C2 C 0.0439(3) 0.6027(3) 0.5737(2) 0.0596(9) Uani 1 1 d . .
H2 H -0.0365 0.5824 0.5757 0.071 Uiso 1 1 calc R U
C3 C 0.1219(3) 0.5532(3) 0.5236(2) 0.0618(9) Uani 1 1 d . .
H3 H 0.0934 0.4992 0.4917 0.074 Uiso 1 1 calc R U
C4 C 0.2426(3) 0.5812(2) 0.51917(19) 0.0546(8) Uani 1 1 d . .
H4 H 0.2933 0.5470 0.4838 0.066 Uiso 1 1 calc R U
C5 C 0.2878(2) 0.6601(2) 0.56744(17) 0.0406(6) Uani 1 1 d . .
C6 C 0.2084(2) 0.7111(2) 0.61970(17) 0.0404(6) Uani 1 1 d . .
C7 C 0.4195(2) 0.6951(2) 0.56534(16) 0.0385(6) Uani 1 1 d . .
H7 H 0.4210 0.7636 0.5391 0.046 Uiso 1 1 calc R U
C8 C 0.4596(2) 0.71346(18) 0.65181(14) 0.0314(5) Uani 1 1 d . .
H8 H 0.4410 0.6493 0.6814 0.038 Uiso 1 1 calc R U
C9 C 0.3814(2) 0.80007(19) 0.68585(15) 0.0324(5) Uani 1 1 d . .
C10 C 0.2536(2) 0.7938(2) 0.67119(16) 0.0381(6) Uani 1 1 d . .
C11 C 0.5941(2) 0.73544(18) 0.66318(15) 0.0315(5) Uani 1 1 d . .
H11 H 0.6197 0.7844 0.6217 0.038 Uiso 1 1 calc R U
C12 C 0.61932(19) 0.78687(18) 0.74446(15) 0.0309(5) Uani 1 1 d . .
H12 H 0.5871 0.7410 0.7859 0.037 Uiso 1 1 calc R U
C13 C 0.5562(2) 0.89419(18) 0.75090(15) 0.0318(5) Uani 1 1 d . .
C14 C 0.4245(2) 0.88089(18) 0.73012(15) 0.0315(5) Uani 1 1 d . .
C15 C 0.7565(2) 0.7965(2) 0.75643(15) 0.0347(5) Uani 1 1 d . .
H15 H 0.7921 0.7514 0.7157 0.042 Uiso 1 1 calc R U
C16 C 0.8112(2) 0.9035(2) 0.74245(16) 0.0395(6) Uani 1 1 d . .
C17 C 0.7461(2) 0.9831(2) 0.70395(16) 0.0366(6) Uani 1 1 d . .
C18 C 0.6159(2) 0.9783(2) 0.69803(15) 0.0338(6) Uani 1 1 d . .
C19 C 0.5001(3) 0.6228(2) 0.51678(18) 0.0492(7) Uani 1 1 d . .
H19A H 0.5812 0.6491 0.5174 0.074 Uiso 1 1 calc R U
H19B H 0.4714 0.6202 0.4632 0.074 Uiso 1 1 calc R U
H19C H 0.4985 0.5537 0.5392 0.074 Uiso 1 1 calc R U
C20 C 0.8122(3) 1.0732(2) 0.67717(17) 0.0444(7) Uani 1 1 d . .
C21 C 0.7544(3) 0.8066(3) 0.90613(17) 0.0564(8) Uani 1 1 d . .
H21A H 0.7716 0.8803 0.9045 0.085 Uiso 1 1 calc R U
H21B H 0.7898 0.7765 0.9528 0.085 Uiso 1 1 calc R U
H21C H 0.6688 0.7961 0.9073 0.085 Uiso 1 1 calc R U
C22 C 0.7968(3) 0.6386(2) 0.8399(2) 0.0608(9) Uani 1 1 d . .
H22A H 0.8406 0.6146 0.8854 0.091 Uiso 1 1 calc R U
H22B H 0.8302 0.6076 0.7930 0.091 Uiso 1 1 calc R U
H22C H 0.7137 0.6186 0.8448 0.091 Uiso 1 1 calc R U
N1 N 0.80569(19) 0.75506(16) 0.83444(14) 0.0404(5) Uani 1 1 d . .
H1A H 0.8920 0.7715 0.8345 0.048 Uiso 1 1 calc R U
N2 N 0.7642(2) 1.15188(19) 0.64028(16) 0.0550(7) Uani 1 1 d . .
H2A H 0.8084 1.2036 0.6254 0.066 Uiso 1 1 calc R U
H2B H 0.6881 1.1523 0.6306 0.066 Uiso 1 1 calc R U
O1 O 0.00411(17) 0.73207(19) 0.66777(17) 0.0635(6) Uani 1 1 d . .
H1 H 0.0367 0.7814 0.6904 0.095 Uiso 1 1 calc R U
O2 O 0.18122(17) 0.85812(16) 0.70331(14) 0.0541(6) Uani 1 1 d . .
O3 O 0.35361(16) 0.95351(14) 0.76105(13) 0.0446(5) Uani 1 1 d . .
H3A H 0.2830 0.9378 0.7532 0.067 Uiso 1 1 calc R U
O4 O 0.66333(16) 0.64229(13) 0.65546(12) 0.0407(4) Uani 1 1 d . .
H4A H 0.6298 0.5943 0.6791 0.061 Uiso 1 1 calc R U
O5 O 0.56912(16) 0.94041(13) 0.82660(10) 0.0370(4) Uani 1 1 d . .
H5 H 0.5272 0.9087 0.8586 0.055 Uiso 1 1 calc R U
O6 O 0.55443(17) 1.04024(15) 0.66065(12) 0.0474(5) Uani 1 1 d . .
O7 O 0.92145(17) 0.91120(16) 0.76070(14) 0.0544(5) Uani 1 1 d . .
O8 O 0.92852(18) 1.07815(18) 0.68970(15) 0.0620(6) Uani 1 1 d . .
H8A H 0.9507 1.0250 0.7128 0.093 Uiso 1 1 calc R U
Cl1 Cl 0.43558(6) 0.80214(6) 0.94153(5) 0.0577(2) Uani 1 1 d . .
O10 O 0.9502(2) 1.29975(18) 0.59450(13) 0.0577(5) Uani 1 1 d G .
H10A H 0.9723 1.2796 0.5472 0.087 Uiso 1 1 d G U
H10B H 0.9057 1.3534 0.5902 0.087 Uiso 1 1 d G U
O9 O 0.2181(2) 0.9661(2) 0.9390(2) 0.0945(9) Uani 1 1 d G .
H9A H 0.2858 0.9155 0.9482 0.142 Uiso 1 1 d G U
H9B H 0.2504 1.0281 0.9336 0.142 Uiso 1 1 d G U

loop_
_atom_site_aniso_label
_atom_site_aniso_U_11
_atom_site_aniso_U_22
_atom_site_aniso_U_33
_atom_site_aniso_U_23
_atom_site_aniso_U_13
_atom_site_aniso_U_12
C1 0.0355(14) 0.0453(16) 0.0673(19) 0.0135(15) -0.0137(14) -0.0051(13)
C2 0.0455(17) 0.0547(19) 0.079(2) 0.0137(17) -0.0258(18) -0.0164(15)
C3 0.068(2) 0.0518(19) 0.066(2) 0.0019(17) -0.0314(18) -0.0172(17)
C4 0.064(2) 0.0521(17) 0.0474(17) -0.0021(15) -0.0164(15) -0.0078(16)
C5 0.0437(14) 0.0382(14) 0.0398(15) 0.0085(12) -0.0118(13) -0.0053(11)
C6 0.0348(13) 0.0371(14) 0.0492(16) 0.0079(13) -0.0098(12) -0.0037(11)
C7 0.0428(14) 0.0359(13) 0.0368(13) 0.0034(12) -0.0022(12) -0.0024(12)
C8 0.0289(12) 0.0278(12) 0.0374(13) 0.0023(10) 0.0007(10) -0.0019(10)
C9 0.0274(12) 0.0295(12) 0.0403(14) 0.0031(11) 0.0008(10) -0.0010(10)
C10 0.0300(13) 0.0363(13) 0.0480(15) 0.0044(13) -0.0005(11) -0.0014(12)
C11 0.0289(12) 0.0262(11) 0.0394(14) 0.0010(10) 0.0031(10) 0.0010(10)
C12 0.0249(11) 0.0292(12) 0.0387(13) 0.0023(11) 0.0016(10) -0.0012(9)
C13 0.0278(12) 0.0323(12) 0.0353(13) -0.0038(11) 0.0010(11) -0.0011(10)
C14 0.0267(12) 0.0285(12) 0.0391(14) 0.0025(10) 0.0031(11) 0.0037(10)
C15 0.0253(11) 0.0389(13) 0.0400(14) -0.0017(12) 0.0000(10) 0.0020(11)
C16 0.0299(14) 0.0481(15) 0.0406(15) -0.0013(12) 0.0035(11) -0.0063(11)
C17 0.0301(13) 0.0382(14) 0.0413(15) -0.0006(11) 0.0016(11) -0.0068(11)
C18 0.0337(14) 0.0312(13) 0.0365(14) -0.0026(11) 0.0010(11) -0.0039(11)
C19 0.0562(18) 0.0527(17) 0.0388(16) -0.0050(13) 0.0026(14) -0.0016(14)
C20 0.0378(14) 0.0473(16) 0.0481(17) 0.0006(14) 0.0037(13) -0.0103(13)
C21 0.0421(16) 0.081(2) 0.0461(17) 0.0040(16) -0.0067(13) 0.0115(17)
C22 0.0477(18) 0.0467(17) 0.088(3) 0.0169(17) -0.0169(18) 0.0005(14)
N1 0.0259(11) 0.0436(12) 0.0516(14) 0.0052(10) -0.0058(10) 0.0022(9)
N2 0.0469(14) 0.0464(14) 0.0718(18) 0.0159(13) 0.0018(13) -0.0151(12)
O1 0.0282(10) 0.0669(15) 0.0954(18) -0.0012(13) -0.0012(11) -0.0076(10)
O2 0.0271(10) 0.0536(12) 0.0815(15) -0.0113(11) 0.0008(10) 0.0024(9)
O3 0.0279(9) 0.0393(10) 0.0665(13) -0.0109(9) 0.0019(9) 0.0034(8)
O4 0.0344(10) 0.0319(9) 0.0559(12) -0.0044(8) 0.0046(9) 0.0045(7)
O5 0.0372(9) 0.0374(9) 0.0362(9) -0.0046(8) 0.0015(8) -0.0047(8)
O6 0.0383(10) 0.0443(10) 0.0596(12) 0.0143(9) -0.0039(9) -0.0022(9)
O7 0.0273(10) 0.0589(12) 0.0770(15) 0.0111(11) -0.0083(10) -0.0107(9)
O8 0.0364(11) 0.0617(14) 0.0877(17) 0.0167(12) -0.0045(11) -0.0183(10)
Cl1 0.0417(4) 0.0686(5) 0.0628(4) 0.0189(4) 0.0076(3) -0.0036(3)
O10 0.0526(12) 0.0530(13) 0.0676(14) -0.0018(11) 0.0074(11) -0.0081(11)
O9 0.0530(14) 0.0758(18) 0.155(3) 0.024(2) 0.0221(18) 0.0056(12)

loop_
_exptl_crystal_face_index_h
_exptl_crystal_face_index_k
_exptl_crystal_face_index_l
_exptl_crystal_face_perp_dist
_exptl_oxdiff_crystal_face_indexfrac_h
_exptl_oxdiff_crystal_face_indexfrac_k
_exptl_oxdiff_crystal_face_indexfrac_l
_exptl_oxdiff_crystal_face_x
_exptl_oxdiff_crystal_face_y
_exptl_oxdiff_crystal_face_z
-3 -1 3 0.0742 -3.0032 -1.0022 2.9995 -0.4975 -0.1106 0.0561
3 1 -3 0.0742 3.0032 1.0022 -2.9995 0.4975 0.1106 -0.0561
1 0 1 0.0777 1.0003 0.0002 1.0004 0.0771 0.0235 0.1452
-1 0 -1 0.0777 -1.0003 -0.0002 -1.0004 -0.0771 -0.0235 -0.1452
0 0 1 0.0757 -0.0003 -0.0001 1.0002 -0.0443 0.0132 0.0787
0 0 -1 0.0757 0.0003 0.0001 -1.0002 0.0443 -0.0132 -0.0787
-1 -2 -3 0.0577 -1.0005 -2.0014 -3.0013 0.0101 -0.2883 -0.2633
1 2 3 0.0403 1.0005 2.0014 3.0013 -0.0101 0.2883 0.2633
1 -3 3 0.0724 0.9986 -3.0021 2.9997 -0.0133 -0.3076 0.3616
-1 3 -3 0.0676 -0.9986 3.0021 -2.9997 0.0133 0.3076 -0.3616
-1 0 -2 0.0969 -1.0000 -0.0001 -2.0005 -0.0329 -0.0367 -0.2239

loop_
_geom_angle_atom_site_label_1
_geom_angle_atom_site_label_2
_geom_angle_atom_site_label_3
_geom_angle
O1 C1 C2 117.7(3)
O1 C1 C6 122.8(3)
C2 C1 C6 119.5(3)
C3 C2 C1 119.8(3)
C3 C2 H2 120.1
C1 C2 H2 120.1
C2 C3 C4 121.7(3)
C2 C3 H3 119.1
C4 C3 H3 119.1
C3 C4 C5 120.2(3)
C3 C4 H4 119.9
C5 C4 H4 119.9
C4 C5 C6 118.5(3)
C4 C5 C7 122.9(3)
C6 C5 C7 118.6(2)
C5 C6 C1 120.2(3)
C5 C6 C10 119.6(2)
C1 C6 C10 120.2(3)
C19 C7 C5 113.4(2)
C19 C7 C8 115.5(2)
C5 C7 C8 107.3(2)
C19 C7 H7 106.7
C5 C7 H7 106.7
C8 C7 H7 106.7
C9 C8 C11 112.14(19)
C9 C8 C7 107.7(2)
C11 C8 C7 115.3(2)
C9 C8 H8 107.1
C11 C8 H8 107.1
C7 C8 H8 107.1
C14 C9 C10 118.9(2)
C14 C9 C8 123.9(2)
C10 C9 C8 117.2(2)
O2 C10 C9 120.8(2)
O2 C10 C6 120.3(2)
C9 C10 C6 118.8(2)
O4 C11 C8 111.27(19)
O4 C11 C12 109.7(2)
C8 C11 C12 111.45(19)
O4 C11 H11 108.1
C8 C11 H11 108.1
C12 C11 H11 108.1
C15 C12 C13 111.6(2)
C15 C12 C11 109.2(2)
C13 C12 C11 110.91(19)
C15 C12 H12 108.3
C13 C12 H12 108.3
C11 C12 H12 108.3
O5 C13 C14 110.73(19)
O5 C13 C12 112.8(2)
C14 C13 C12 108.84(18)
O5 C13 C18 100.91(18)
C14 C13 C18 111.0(2)
C12 C13 C18 112.4(2)
O3 C14 C9 122.6(2)
O3 C14 C13 113.9(2)
C9 C14 C13 123.5(2)
C16 C15 N1 107.8(2)
C16 C15 C12 116.6(2)
N1 C15 C12 116.1(2)
C16 C15 H15 105.0
N1 C15 H15 105.0
C12 C15 H15 105.0
O7 C16 C17 123.6(2)
O7 C16 C15 114.8(2)
C17 C16 C15 121.2(2)
C16 C17 C20 117.5(2)
C16 C17 C18 120.9(2)
C20 C17 C18 121.4(2)
O6 C18 C17 124.4(2)
O6 C18 C13 120.6(2)
C17 C18 C13 114.6(2)
C7 C19 H19A 109.5
C7 C19 H19B 109.5
H19A C19 H19B 109.5
C7 C19 H19C 109.5
H19A C19 H19C 109.5
H19B C19 H19C 109.5
N2 C20 O8 116.5(2)
N2 C20 C17 124.1(3)
O8 C20 C17 119.4(3)
N1 C21 H21A 109.5
N1 C21 H21B 109.5
H21A C21 H21B 109.5
N1 C21 H21C 109.5
H21A C21 H21C 109.5
H21B C21 H21C 109.5
N1 C22 H22A 109.5
N1 C22 H22B 109.5
H22A C22 H22B 109.5
N1 C22 H22C 109.5
H22A C22 H22C 109.5
H22B C22 H22C 109.5
C21 N1 C22 111.3(3)
C21 N1 C15 114.4(2)
C22 N1 C15 112.1(2)
C21 N1 H1A 106.1
C22 N1 H1A 106.1
C15 N1 H1A 106.1
C20 N2 H2A 120.0
C20 N2 H2B 120.0
H2A N2 H2B 120.0
C1 O1 H1 109.5
C14 O3 H3A 109.5
C11 O4 H4A 109.5
C13 O5 H5 109.5
C20 O8 H8A 109.5
H10A O10 H10B 108.9
H9A O9 H9B 107.0

loop_
_geom_bond_atom_site_label_1
_geom_bond_atom_site_label_2
_geom_bond_distance
C1 O1 1.343(4)
C1 C2 1.382(5)
C1 C6 1.416(4)
C2 C3 1.364(5)
C2 H2 0.9300
C3 C4 1.388(5)
C3 H3 0.9300
C4 C5 1.389(4)
C4 H4 0.9300
C5 C6 1.406(4)
C5 C7 1.529(4)
C6 C10 1.456(4)
C7 C19 1.524(4)
C7 C8 1.544(4)
C7 H7 0.9800
C8 C9 1.518(3)
C8 C11 1.530(3)
C8 H8 0.9800
C9 C14 1.360(4)
C9 C10 1.441(3)
C10 O2 1.270(3)
C11 O4 1.421(3)
C11 C12 1.547(4)
C11 H11 0.9800
C12 C15 1.541(3)
C12 C13 1.541(3)
C12 H12 0.9800
C13 O5 1.415(3)
C13 C14 1.513(3)
C13 C18 1.545(4)
C14 O3 1.323(3)
C15 C16 1.512(4)
C15 N1 1.521(3)
C15 H15 0.9800
C16 O7 1.266(3)
C16 C17 1.405(4)
C17 C20 1.437(4)
C17 C18 1.450(4)
C18 O6 1.220(3)
C19 H19A 0.9600
C19 H19B 0.9600
C19 H19C 0.9600
C20 N2 1.296(4)
C20 O8 1.309(4)
C21 N1 1.490(4)
C21 H21A 0.9600
C21 H21B 0.9600
C21 H21C 0.9600
C22 N1 1.492(3)
C22 H22A 0.9600
C22 H22B 0.9600
C22 H22C 0.9600
N1 H1A 0.9800
N2 H2A 0.8600
N2 H2B 0.8600
O1 H1 0.8200
O3 H3A 0.8200
O4 H4A 0.8200
O5 H5 0.8200
O8 H8A 0.8200
O10 H10A 0.8732
O10 H10B 0.8467
O9 H9A 1.0031
O9 H9B 0.8723

loop_
_geom_torsion_atom_site_label_1
_geom_torsion_atom_site_label_2
_geom_torsion_atom_site_label_3
_geom_torsion_atom_site_label_4
_geom_torsion
O1 C1 C2 C3 177.9(3)
C6 C1 C2 C3 -2.2(5)
C1 C2 C3 C4 0.2(5)
C2 C3 C4 C5 1.3(5)
C3 C4 C5 C6 -0.7(4)
C3 C4 C5 C7 -179.7(3)
C4 C5 C6 C1 -1.3(4)
C7 C5 C6 C1 177.8(2)
C4 C5 C6 C10 179.7(2)
C7 C5 C6 C10 -1.2(4)
O1 C1 C6 C5 -177.4(3)
C2 C1 C6 C5 2.7(4)
O1 C1 C6 C10 1.6(4)
C2 C1 C6 C10 -178.2(3)
C4 C5 C7 C19 -10.4(4)
C6 C5 C7 C19 170.6(2)
C4 C5 C7 C8 -139.2(3)
C6 C5 C7 C8 41.8(3)
C19 C7 C8 C9 170.9(2)
C5 C7 C8 C9 -61.5(2)
C19 C7 C8 C11 44.9(3)
C5 C7 C8 C11 172.4(2)
C11 C8 C9 C14 -7.9(3)
C7 C8 C9 C14 -135.8(2)
C11 C8 C9 C10 173.5(2)
C7 C8 C9 C10 45.6(3)
C14 C9 C10 O2 -4.8(4)
C8 C9 C10 O2 173.9(2)
C14 C9 C10 C6 176.2(2)
C8 C9 C10 C6 -5.1(4)
C5 C6 C10 O2 162.0(3)
C1 C6 C10 O2 -17.1(4)
C5 C6 C10 C9 -19.0(4)
C1 C6 C10 C9 162.0(2)
C9 C8 C11 O4 160.9(2)
C7 C8 C11 O4 -75.4(3)
C9 C8 C11 C12 38.1(3)
C7 C8 C11 C12 161.8(2)
O4 C11 C12 C15 50.3(3)
C8 C11 C12 C15 174.1(2)
O4 C11 C12 C13 173.81(18)
C8 C11 C12 C13 -62.5(2)
C15 C12 C13 O5 -62.6(3)
C11 C12 C13 O5 175.37(19)
C15 C12 C13 C14 174.1(2)
C11 C12 C13 C14 52.0(3)
C15 C12 C13 C18 50.7(3)
C11 C12 C13 C18 -71.3(2)
C10 C9 C14 O3 0.7(4)
C8 C9 C14 O3 -177.9(2)
C10 C9 C14 C13 178.6(2)
C8 C9 C14 C13 0.0(4)
O5 C13 C14 O3 31.2(3)
C12 C13 C14 O3 155.8(2)
C18 C13 C14 O3 -80.0(3)
O5 C13 C14 C9 -146.8(2)
C12 C13 C14 C9 -22.2(3)
C18 C13 C14 C9 102.0(3)
C13 C12 C15 C16 -21.4(3)
C11 C12 C15 C16 101.6(2)
C13 C12 C15 N1 107.3(2)
C11 C12 C15 N1 -129.7(2)
N1 C15 C16 O7 40.3(3)
C12 C15 C16 O7 173.0(2)
N1 C15 C16 C17 -146.4(2)
C12 C15 C16 C17 -13.7(4)
O7 C16 C17 C20 6.4(4)
C15 C16 C17 C20 -166.3(2)
O7 C16 C17 C18 -168.2(3)
C15 C16 C17 C18 19.1(4)
C16 C17 C18 O6 -174.4(3)
C20 C17 C18 O6 11.2(4)
C16 C17 C18 C13 12.1(4)
C20 C17 C18 C13 -162.3(2)
O5 C13 C18 O6 -100.7(3)
C14 C13 C18 O6 16.7(3)
C12 C13 C18 O6 138.8(2)
O5 C13 C18 C17 73.1(3)
C14 C13 C18 C17 -169.5(2)
C12 C13 C18 C17 -47.4(3)
C16 C17 C20 N2 179.4(3)
C18 C17 C20 N2 -6.1(4)
C16 C17 C20 O8 -0.3(4)
C18 C17 C20 O8 174.2(3)
C16 C15 N1 C21 73.7(3)
C12 C15 N1 C21 -59.3(3)
C16 C15 N1 C22 -158.4(2)
C12 C15 N1 C22 68.7(3)
